data_7232772
loop_
_publ_author_name
'Chen, Chao'
'Kang, Jun-Chen'
'Mao, Chen'
'Dong, Jia-Wei'
'Xie, Yu-Yang'
'Ding, Tong-Mei'
'Tu, Yong-Qiang'
'Chen, Zhi-Min'
'Zhang, Shu-Yu'

_publ_section_title
;
 Electrochemical halogenation/semi-pinacol rearrangement of allylic
 alcohols using inorganic halide salt: an eco-friendly route to the
 synthesis of \b-halocarbonyls
;
_journal_issue 15
_journal_name_full 'Green Chemistry'
_journal_page_first 4014
_journal_paper_doi 10.1039/C9GC01152H
_journal_volume 21
_journal_year 2019
_chemical_formula_moiety 'C13 H15 Br O'
_chemical_formula_sum 'C13 H15 Br O'
_chemical_formula_weight 267.16
_space_group_crystal_system monoclinic
_space_group_IT_number 14
_space_group_name_Hall '-P 2yn'
_space_group_name_H-M_alt 'P 1 21/n 1'
_symmetry_space_group_name_Hall '-P 2yn'
_symmetry_space_group_name_H-M 'P 1 21/n 1'
_atom_sites_solution_hydrogens geom
_audit_creation_method SHELXL-2016/6
_audit_update_record
;
2019-03-19 deposited with the CCDC.    2019-05-09 downloaded from the CCDC.
;
_cell_angle_alpha 90
_cell_angle_beta 108.303(11)
_cell_angle_gamma 90
_cell_formula_units_Z 4
_cell_length_a 10.5578(11)
_cell_length_b 7.5212(16)
_cell_length_c 15.993(2)
_cell_measurement_reflns_used 8197
_cell_measurement_temperature 295(2)
_cell_measurement_theta_max 68.19
_cell_measurement_theta_min 2.91
_cell_volume 1205.7(3)
_computing_structure_refinement 'SHELXL-2016/6 (Sheldrick, 2016)'
_computing_structure_solution 'SHELXT 2014/5 (Sheldrick, 2014)'
_diffrn_ambient_temperature 295(2)
_diffrn_measured_fraction_theta_full 0.994
_diffrn_measured_fraction_theta_max 0.991
_diffrn_measurement_device_type 'Bruker APEX-II CCD'
_diffrn_measurement_method '\f and \w scans'
_diffrn_radiation_type CuK\a
_diffrn_radiation_wavelength 1.54178
_diffrn_reflns_av_R_equivalents 0.0393
_diffrn_reflns_av_unetI/netI 0.0326
_diffrn_reflns_Laue_measured_fraction_full 0.994
_diffrn_reflns_Laue_measured_fraction_max 0.991
_diffrn_reflns_limit_h_max 12
_diffrn_reflns_limit_h_min -12
_diffrn_reflns_limit_k_max 9
_diffrn_reflns_limit_k_min -9
_diffrn_reflns_limit_l_max 19
_diffrn_reflns_limit_l_min -19
_diffrn_reflns_number 10799
_diffrn_reflns_point_group_measured_fraction_full 0.994
_diffrn_reflns_point_group_measured_fraction_max 0.991
_diffrn_reflns_theta_full 67.679
_diffrn_reflns_theta_max 68.387
_diffrn_reflns_theta_min 4.457
_exptl_absorpt_coefficient_mu 4.406
_exptl_crystal_colour colorless
_exptl_crystal_density_diffrn 1.472
_exptl_crystal_description block
_exptl_crystal_F_000 544
_exptl_crystal_size_max 0.240
_exptl_crystal_size_mid 0.220
_exptl_crystal_size_min 0.200
_exptl_transmission_factor_max 0.7531
_exptl_transmission_factor_min 0.4065
_refine_diff_density_max 1.002
_refine_diff_density_min -0.476
_refine_diff_density_rms 0.088
_refine_ls_extinction_method none
_refine_ls_goodness_of_fit_ref 1.121
_refine_ls_hydrogen_treatment constr
_refine_ls_matrix_type full
_refine_ls_number_parameters 137
_refine_ls_number_reflns 2199
_refine_ls_number_restraints 0
_refine_ls_restrained_S_all 1.121
_refine_ls_R_factor_all 0.0570
_refine_ls_R_factor_gt 0.0543
_refine_ls_shift/su_max 0.000
_refine_ls_shift/su_mean 0.000
_refine_ls_structure_factor_coef Fsqd
_refine_ls_weighting_details 'w=1/[\s^2^(Fo^2^)+(0.1225P)^2^+0.9861P] where P=(Fo^2^+2Fc^2^)/3'
_refine_ls_weighting_scheme calc
_refine_ls_wR_factor_gt 0.1928
_refine_ls_wR_factor_ref 0.1968
_reflns_Friedel_coverage 0.000
_reflns_number_gt 2025
_reflns_number_total 2199
_reflns_threshold_expression 'I > 2\s(I)'
_cod_data_source_file c9gc01152h2.cif
_cod_data_source_block t_a
_cod_depositor_comments 'Adding full bibliography for 7232772.cif.'
_cod_database_code 7232772
_shelx_shelxl_version_number 2016/6
_shelx_space_group_comment
;
The symmetry employed for this shelxl refinement is uniquely defined
by the following loop, which should always be used as a source of
symmetry information in preference to the above space-group names.
They are only intended as comments.
;
_shelx_estimated_absorpt_t_min 0.418
_shelx_estimated_absorpt_t_max 0.473

loop_
_space_group_symop_operation_xyz
'x, y, z'
'-x+1/2, y+1/2, -z+1/2'
'-x, -y, -z'
'x-1/2, -y-1/2, z-1/2'

loop_
_atom_site_label
_atom_site_type_symbol
_atom_site_fract_x
_atom_site_fract_y
_atom_site_fract_z
_atom_site_U_iso_or_equiv
_atom_site_adp_type
_atom_site_occupancy
_atom_site_site_symmetry_order
_atom_site_calc_flag
_atom_site_refinement_flags_posn
_atom_site_refinement_flags_adp
Br1 Br 0.19115(5) 0.68212(8) 0.45522(3) 0.0790(3) Uani 1 1 d . .
C1 C 0.3856(4) 0.6664(4) 0.6284(2) 0.0441(8) Uani 1 1 d . .
O1 O 0.5302(3) 0.7286(4) 0.53903(19) 0.0592(7) Uani 1 1 d . .
C3 C 0.4150(6) 0.9578(6) 0.6968(3) 0.0704(12) Uani 1 1 d . .
H3A H 0.477636 0.928488 0.753881 0.085 Uiso 1 1 calc R U
H3B H 0.371991 1.069819 0.701023 0.085 Uiso 1 1 calc R U
C2 C 0.3120(5) 0.8093(5) 0.6636(3) 0.0589(10) Uani 1 1 d . .
H2A H 0.234672 0.852438 0.617264 0.071 Uiso 1 1 calc R U
H2B H 0.283042 0.762730 0.711200 0.071 Uiso 1 1 calc R U
C4 C 0.4851(5) 0.9663(5) 0.6260(3) 0.0694(12) Uani 1 1 d . .
H4A H 0.440374 1.049852 0.580018 0.083 Uiso 1 1 calc R U
H4B H 0.577380 1.002512 0.651592 0.083 Uiso 1 1 calc R U
C5 C 0.4764(4) 0.7801(5) 0.5899(3) 0.0492(8) Uani 1 1 d . .
C7 C 0.1922(3) 0.4139(6) 0.5876(2) 0.0535(9) Uani 1 1 d . .
H7A H 0.146230 0.338053 0.539369 0.080 Uiso 1 1 calc R U
H7B H 0.128693 0.486630 0.603595 0.080 Uiso 1 1 calc R U
H7C H 0.240442 0.342479 0.637114 0.080 Uiso 1 1 calc R U
C6 C 0.2974(3) 0.5420(5) 0.5581(2) 0.0513(8) Uani 1 1 d . .
H6 H 0.356575 0.464220 0.538123 0.062 Uiso 1 1 calc R U
C9 C 0.5758(4) 0.4452(5) 0.6814(3) 0.0531(8) Uani 1 1 d . .
H9 H 0.585868 0.451425 0.625715 0.064 Uiso 1 1 calc R U
C8 C 0.4779(3) 0.5481(4) 0.7007(2) 0.0442(7) Uani 1 1 d . .
C10 C 0.6577(5) 0.3345(6) 0.7446(3) 0.0655(11) Uani 1 1 d . .
H10 H 0.723233 0.268088 0.731402 0.079 Uiso 1 1 calc R U
C11 C 0.6428(5) 0.3217(6) 0.8274(4) 0.0728(13) Uani 1 1 d . .
H11 H 0.697106 0.245705 0.869468 0.087 Uiso 1 1 calc R U
C12 C 0.5482(5) 0.4212(7) 0.8467(3) 0.0744(12) Uani 1 1 d . .
H12 H 0.538967 0.413823 0.902500 0.089 Uiso 1 1 calc R U
C13 C 0.4650(4) 0.5337(6) 0.7846(3) 0.0606(10) Uani 1 1 d . .
H13 H 0.400383 0.599824 0.798993 0.073 Uiso 1 1 calc R U

loop_
_atom_site_aniso_label
_atom_site_aniso_U_11
_atom_site_aniso_U_22
_atom_site_aniso_U_33
_atom_site_aniso_U_23
_atom_site_aniso_U_13
_atom_site_aniso_U_12
Br1 0.0644(4) 0.1061(6) 0.0600(4) 0.0117(2) 0.0100(3) 0.0119(2)
C1 0.0447(18) 0.0451(17) 0.0473(18) -0.0007(13) 0.0213(15) 0.0037(13)
O1 0.0664(17) 0.0571(14) 0.0666(17) 0.0010(12) 0.0388(14) -0.0002(13)
C3 0.093(3) 0.053(2) 0.070(3) -0.0070(19) 0.033(2) 0.014(2)
C2 0.067(3) 0.058(2) 0.061(2) 0.0035(16) 0.033(2) 0.0177(17)
C4 0.089(3) 0.046(2) 0.082(3) -0.0031(19) 0.038(3) -0.0029(19)
C5 0.0516(19) 0.0443(17) 0.0522(19) 0.0056(14) 0.0170(16) 0.0027(14)
C7 0.0406(17) 0.077(2) 0.0423(17) 0.0080(16) 0.0122(14) -0.0073(16)
C6 0.0430(18) 0.061(2) 0.0495(18) 0.0023(15) 0.0143(15) -0.0007(15)
C9 0.053(2) 0.0499(18) 0.056(2) -0.0003(15) 0.0167(16) 0.0027(15)
C8 0.0431(17) 0.0414(16) 0.0471(17) -0.0015(13) 0.0126(14) -0.0037(12)
C10 0.057(2) 0.055(2) 0.077(3) 0.0044(18) 0.010(2) 0.0078(17)
C11 0.065(3) 0.067(3) 0.072(3) 0.020(2) 0.000(2) -0.001(2)
C12 0.080(3) 0.083(3) 0.054(2) 0.016(2) 0.013(2) -0.010(2)
C13 0.062(2) 0.072(2) 0.050(2) 0.0024(17) 0.0192(17) -0.0011(19)

loop_
_atom_type_symbol
_atom_type_description
_atom_type_scat_dispersion_real
_atom_type_scat_dispersion_imag
_atom_type_scat_source
C C 0.0181 0.0091 'International Tables Vol C Tables 4.2.6.8 and 6.1.1.4'
H H 0.0000 0.0000 'International Tables Vol C Tables 4.2.6.8 and 6.1.1.4'
Br Br -0.6763 1.2805 'International Tables Vol C Tables 4.2.6.8 and 6.1.1.4'
O O 0.0492 0.0322 'International Tables Vol C Tables 4.2.6.8 and 6.1.1.4'

loop_
_geom_angle_atom_site_label_1
_geom_angle_atom_site_label_2
_geom_angle_atom_site_label_3
_geom_angle
C6 C1 C2 115.8(3)
C6 C1 C8 107.1(3)
C2 C1 C8 113.8(3)
C6 C1 C5 110.8(3)
C2 C1 C5 101.9(3)
C8 C1 C5 107.0(3)
C2 C3 C4 103.3(4)
C2 C3 H3A 111.1
C4 C3 H3A 111.1
C2 C3 H3B 111.1
C4 C3 H3B 111.1
H3A C3 H3B 109.1
C3 C2 C1 104.5(3)
C3 C2 H2A 110.8
C1 C2 H2A 110.8
C3 C2 H2B 110.8
C1 C2 H2B 110.8
H2A C2 H2B 108.9
C5 C4 C3 104.9(3)
C5 C4 H4A 110.8
C3 C4 H4A 110.8
C5 C4 H4B 110.8
C3 C4 H4B 110.8
H4A C4 H4B 108.8
O1 C5 C4 125.3(4)
O1 C5 C1 125.3(3)
C4 C5 C1 109.4(3)
C6 C7 H7A 109.5
C6 C7 H7B 109.5
H7A C7 H7B 109.5
C6 C7 H7C 109.5
H7A C7 H7C 109.5
H7B C7 H7C 109.5
C1 C6 C7 117.1(3)
C1 C6 Br1 109.9(3)
C7 C6 Br1 107.0(2)
C1 C6 H6 107.5
C7 C6 H6 107.5
Br1 C6 H6 107.5
C10 C9 C8 120.4(4)
C10 C9 H9 119.8
C8 C9 H9 119.8
C13 C8 C9 118.1(3)
C13 C8 C1 122.5(3)
C9 C8 C1 119.3(3)
C9 C10 C11 120.6(4)
C9 C10 H10 119.7
C11 C10 H10 119.7
C12 C11 C10 119.3(4)
C12 C11 H11 120.3
C10 C11 H11 120.3
C11 C12 C13 121.3(5)
C11 C12 H12 119.4
C13 C12 H12 119.4
C12 C13 C8 120.3(4)
C12 C13 H13 119.8
C8 C13 H13 119.8

loop_
_geom_bond_atom_site_label_1
_geom_bond_atom_site_label_2
_geom_bond_distance
Br1 C6 1.979(4)
C1 C6 1.533(5)
C1 C2 1.533(5)
C1 C8 1.539(5)
C1 C5 1.549(5)
O1 C5 1.195(5)
C3 C2 1.533(7)
C3 C4 1.535(7)
C3 H3A 0.9700
C3 H3B 0.9700
C2 H2A 0.9700
C2 H2B 0.9700
C4 C5 1.507(5)
C4 H4A 0.9700
C4 H4B 0.9700
C7 C6 1.647(5)
C7 H7A 0.9600
C7 H7B 0.9600
C7 H7C 0.9600
C6 H6 0.9800
C9 C10 1.384(6)
C9 C8 1.402(5)
C9 H9 0.9300
C8 C13 1.394(5)
C10 C11 1.385(8)
C10 H10 0.9300
C11 C12 1.359(8)
C11 H11 0.9300
C12 C13 1.387(7)
C12 H12 0.9300
C13 H13 0.9300

loop_
_geom_torsion_atom_site_label_1
_geom_torsion_atom_site_label_2
_geom_torsion_atom_site_label_3
_geom_torsion_atom_site_label_4
_geom_torsion
C4 C3 C2 C1 40.5(4)
C6 C1 C2 C3 -155.1(3)
C8 C1 C2 C3 80.0(4)
C5 C1 C2 C3 -34.8(4)
C2 C3 C4 C5 -29.3(5)
C3 C4 C5 O1 -172.7(4)
C3 C4 C5 C1 7.8(5)
C6 C1 C5 O1 -39.0(5)
C2 C1 C5 O1 -162.8(4)
C8 C1 C5 O1 77.5(5)
C6 C1 C5 C4 140.5(4)
C2 C1 C5 C4 16.7(4)
C8 C1 C5 C4 -103.1(4)
C2 C1 C6 C7 -63.4(4)
C8 C1 C6 C7 64.8(4)
C5 C1 C6 C7 -178.8(3)
C2 C1 C6 Br1 58.9(4)
C8 C1 C6 Br1 -172.9(2)
C5 C1 C6 Br1 -56.5(3)
C10 C9 C8 C13 -0.7(6)
C10 C9 C8 C1 -178.3(4)
C6 C1 C8 C13 -110.3(4)
C2 C1 C8 C13 19.0(5)
C5 C1 C8 C13 130.8(4)
C6 C1 C8 C9 67.2(4)
C2 C1 C8 C9 -163.4(3)
C5 C1 C8 C9 -51.6(4)
C8 C9 C10 C11 0.9(6)
C9 C10 C11 C12 -1.0(7)
C10 C11 C12 C13 0.8(7)
C11 C12 C13 C8 -0.6(7)
C9 C8 C13 C12 0.5(6)
C1 C8 C13 C12 178.1(4)
